data_6000425
loop_
_publ_author_name
'Harada, Y.'
'Morinaga, M.'
'Saso, D.'
'Takata, M.'
'Sakata, M.'

_publ_section_title
;
 Refinement in crystal structure of MoSi2
;
_journal_name_full Intermetallics
_journal_page_first 523
_journal_page_last 527
_journal_paper_doi 10.1016/S0966-9795(97)00102-7
_journal_volume 6
_journal_year 1998
_chemical_formula_sum 'Mo Si2'
_space_group_name_H-M_alt 'I 4/m m m'
_cell_angle_alpha 90.000
_cell_angle_beta 90.000
_cell_angle_gamma 90.000
_cell_length_a 3.2064
_cell_length_b 3.2064
_cell_length_c 7.8478
_cell_volume 80.68
_cod_database_code 6000425

loop_
_atom_site_label
_atom_site_fract_x
_atom_site_fract_y
_atom_site_fract_z
? ? ? ?
